data_4503621
loop_
_publ_author_name
'Soares-Santos, Paula C. R.'
'Cunha-Silva, Lu\'is'
'Paz, Filipe A. Almeida'
'Ferreira, Rute A. S\'a'
'Rocha, Jo\~ao'
'Trindade, Tito'
'Carlos, Lu\'is D.'
'Nogueira, Helena I. S.'

_publ_section_title
;
 Photoluminescent 3D Lanthanide&#x2212;Organic Frameworks with
 2,5-Pyridinedicarboxylic and 1,4-Phenylenediacetic Acids
;
_journal_issue 7
_journal_name_full 'Crystal Growth &amp; Design'
_journal_page_first 2505
_journal_paper_doi 10.1021/cg800153a
_journal_volume 8
_journal_year 2008
_chemical_formula_moiety 'C12 H7 Eu N O6'
_chemical_formula_sum 'C12 H7 Eu N O6'
_chemical_formula_weight 413.15
_chemical_name_systematic
; 
 ? 
;
_space_group_IT_number 14
_symmetry_cell_setting monoclinic
_symmetry_space_group_name_Hall '-P 2ybc'
_symmetry_space_group_name_H-M 'P 1 21/c 1'
_atom_sites_solution_hydrogens geom
_atom_sites_solution_primary direct
_atom_sites_solution_secondary difmap
_audit_creation_date '25 September 2007'
_audit_creation_method 'SHELXL-97, manual editing plus enCIFer'
_cell_angle_alpha 90.00
_cell_angle_beta 99.408(2)
_cell_angle_gamma 90.00
_cell_formula_units_Z 4
_cell_length_a 9.0090(5)
_cell_length_b 16.2579(9)
_cell_length_c 8.0584(4)
_cell_measurement_reflns_used 9900
_cell_measurement_temperature 150(2)
_cell_measurement_theta_max 30.46
_cell_measurement_theta_min 2.61
_cell_volume 1164.42(11)
_computing_cell_refinement 'BRUKER SMART'
_computing_data_collection 'BRUKER SMART'
_computing_data_reduction 'BRUKER SAINT'
_computing_molecular_graphics 'SHELXTL (Bruker 2001)'
_computing_publication_material 'SHELXTL (Bruker 2001)'
_computing_structure_refinement 'SHELXL-97 (Sheldrick, 1997)'
_computing_structure_solution 'SHELXS-97 (Sheldrick, 1990)'
_diffrn_ambient_temperature 150(2)
_diffrn_measured_fraction_theta_full 0.996
_diffrn_measured_fraction_theta_max 0.996
_diffrn_measurement_device_type 'Bruker X8 Kappa CCD APEX II'
_diffrn_measurement_method 'Thin-slice \w and \f scans'
_diffrn_radiation_monochromator graphite
_diffrn_radiation_source 'fine-focus sealed tube'
_diffrn_radiation_type MoK\a
_diffrn_radiation_wavelength 0.71073
_diffrn_reflns_av_R_equivalents 0.0247
_diffrn_reflns_av_sigmaI/netI 0.0182
_diffrn_reflns_limit_h_max 12
_diffrn_reflns_limit_h_min -12
_diffrn_reflns_limit_k_max 19
_diffrn_reflns_limit_k_min -22
_diffrn_reflns_limit_l_max 11
_diffrn_reflns_limit_l_min -11
_diffrn_reflns_number 20495
_diffrn_reflns_theta_full 29.13
_diffrn_reflns_theta_max 29.13
_diffrn_reflns_theta_min 3.58
_exptl_absorpt_coefficient_mu 5.413
_exptl_absorpt_correction_T_max 0.8995
_exptl_absorpt_correction_T_min 0.4107
_exptl_absorpt_correction_type multi-scan
_exptl_absorpt_process_details
;
SADABS (Sheldrick, 1997) 
;
_exptl_crystal_colour colourless
_exptl_crystal_density_diffrn 2.357
_exptl_crystal_density_method 'not measured'
_exptl_crystal_description prism
_exptl_crystal_F_000 788
_exptl_crystal_size_max 0.20
_exptl_crystal_size_mid 0.10
_exptl_crystal_size_min 0.02
_refine_diff_density_max 0.664
_refine_diff_density_min -0.592
_refine_diff_density_rms 0.092
_refine_ls_extinction_method none
_refine_ls_goodness_of_fit_ref 1.049
_refine_ls_hydrogen_treatment constr
_refine_ls_matrix_type full
_refine_ls_number_parameters 181
_refine_ls_number_reflns 3111
_refine_ls_number_restraints 0
_refine_ls_restrained_S_all 1.049
_refine_ls_R_factor_all 0.0184
_refine_ls_R_factor_gt 0.0148
_refine_ls_shift/su_max 0.001
_refine_ls_shift/su_mean 0.000
_refine_ls_structure_factor_coef Fsqd
_refine_ls_weighting_details 'calc w=1/[\s^2^(Fo^2^)+(0.0122P)^2^+0.8367P] where P=(Fo^2^+2Fc^2^)/3'
_refine_ls_weighting_scheme calc
_refine_ls_wR_factor_gt 0.0306
_refine_ls_wR_factor_ref 0.0314
_reflns_number_gt 2803
_reflns_number_total 3111
_reflns_threshold_expression >2sigma(I)
_cod_data_source_file cg800153a.4.cif
_cod_data_source_block 1dehyd
_cod_depositor_comments
;
The following automatic conversions were performed:

'_symmetry_cell_setting' value 'Monoclinic' changed to 'monoclinic'
according to /home/saulius/struct/CIF-dictionaries/cif_core.dic
dictionary named 'cif_core.dic' version 2.4.1 from 2010-06-29.

Automatic conversion script
Id: cif_fix_values 1715 2011-07-08 13:25:40Z adriana 
;
_cod_original_sg_symbol_H-M 'P 21/c'
_cod_database_code 4503621

loop_
_symmetry_equiv_pos_as_xyz
'x, y, z'
'-x, y+1/2, -z+1/2'
'-x, -y, -z'
'x, -y-1/2, z-1/2'

loop_
_atom_site_label
_atom_site_type_symbol
_atom_site_fract_x
_atom_site_fract_y
_atom_site_fract_z
_atom_site_U_iso_or_equiv
_atom_site_adp_type
_atom_site_occupancy
_atom_site_symmetry_multiplicity
_atom_site_calc_flag
_atom_site_refinement_flags
Eu1 Eu 0.600522(9) 0.105265(5) 0.489088(10) 0.00842(3) Uani 1 1 d .
O5 O 1.25525(15) 0.00186(8) 0.60102(17) 0.0147(3) Uani 1 1 d .
O2 O 0.41869(15) -0.00401(9) 0.31986(16) 0.0162(3) Uani 1 1 d .
O1 O 0.46280(18) 0.11393(9) 0.20632(19) 0.0234(3) Uani 1 1 d .
O3 O 0.61778(15) 0.20978(9) 0.68955(19) 0.0211(3) Uani 1 1 d .
O4 O 0.74580(15) 0.30568(9) 0.85383(17) 0.0199(3) Uani 1 1 d .
C3 C 0.1567(2) 0.00551(13) 0.0150(2) 0.0164(4) Uani 1 1 d .
C2 C 0.3261(2) 0.01263(14) 0.0250(2) 0.0196(4) Uani 1 1 d .
H2A H 0.3664 -0.0410 0.0037 0.024 Uiso 1 1 calc R
H2B H 0.3472 0.0496 -0.0628 0.024 Uiso 1 1 calc R
C6 C 0.7373(2) 0.24259(12) 0.7622(2) 0.0147(4) Uani 1 1 d .
C7 C 0.8831(2) 0.20269(12) 0.7358(2) 0.0129(4) Uani 1 1 d .
C1 C 0.4056(2) 0.04378(13) 0.1926(2) 0.0153(4) Uani 1 1 d .
C4 C 0.0801(2) -0.06150(13) -0.0643(3) 0.0190(4) Uani 1 1 d .
H4 H 0.1334 -0.1031 -0.1076 0.023 Uiso 1 1 calc R
N1 N 0.86587(17) 0.12772(10) 0.66535(19) 0.0128(3) Uani 1 1 d .
C8 C 1.0220(2) 0.24088(12) 0.7765(2) 0.0159(4) Uani 1 1 d .
H8 H 1.0308 0.2910 0.8328 0.019 Uiso 1 1 calc R
C5 C 0.0751(2) 0.06696(13) 0.0794(3) 0.0199(4) Uani 1 1 d .
H5 H 0.1251 0.1121 0.1332 0.024 Uiso 1 1 calc R
O6 O 1.35882(15) 0.12397(9) 0.55386(18) 0.0183(3) Uani 1 1 d .
C12 C 1.2599(2) 0.07958(12) 0.6016(2) 0.0129(4) Uani 1 1 d .
C10 C 1.1316(2) 0.12453(12) 0.6615(2) 0.0130(4) Uani 1 1 d .
C11 C 0.9897(2) 0.08836(12) 0.6378(2) 0.0137(4) Uani 1 1 d .
H11 H 0.9806 0.0341 0.6009 0.016 Uiso 1 1 calc R
C9 C 1.1482(2) 0.20271(12) 0.7314(2) 0.0154(4) Uani 1 1 d .
H9 H 1.2411 0.2290 0.7478 0.018 Uiso 1 1 calc R

loop_
_atom_site_aniso_label
_atom_site_aniso_U_11
_atom_site_aniso_U_22
_atom_site_aniso_U_33
_atom_site_aniso_U_23
_atom_site_aniso_U_13
_atom_site_aniso_U_12
Eu1 0.00639(5) 0.00795(5) 0.01101(5) 0.00020(3) 0.00171(3) -0.00043(3)
O5 0.0123(6) 0.0137(7) 0.0183(7) -0.0015(5) 0.0028(5) 0.0005(5)
O2 0.0151(7) 0.0185(7) 0.0148(6) 0.0030(5) 0.0019(5) 0.0000(6)
O1 0.0265(8) 0.0216(8) 0.0206(7) 0.0042(6) -0.0010(6) -0.0077(7)
O3 0.0128(7) 0.0208(8) 0.0296(8) -0.0098(6) 0.0033(6) 0.0009(6)
O4 0.0176(7) 0.0182(7) 0.0233(7) -0.0078(6) 0.0019(6) 0.0025(6)
C3 0.0133(9) 0.0219(11) 0.0131(9) 0.0020(8) -0.0003(7) -0.0006(8)
C2 0.0149(10) 0.0293(12) 0.0143(9) -0.0009(8) 0.0017(7) -0.0027(9)
C6 0.0135(9) 0.0152(10) 0.0157(9) -0.0015(7) 0.0036(7) 0.0019(8)
C7 0.0124(9) 0.0132(9) 0.0132(8) -0.0009(7) 0.0022(7) 0.0015(7)
C1 0.0107(9) 0.0201(10) 0.0154(9) 0.0018(8) 0.0027(7) -0.0004(8)
C4 0.0190(10) 0.0192(11) 0.0187(9) -0.0023(8) 0.0029(8) 0.0017(8)
N1 0.0114(8) 0.0133(8) 0.0139(7) -0.0013(6) 0.0025(6) 0.0007(6)
C8 0.0170(10) 0.0130(9) 0.0177(9) -0.0028(8) 0.0024(7) 0.0005(8)
C5 0.0193(10) 0.0203(11) 0.0192(10) -0.0040(8) 0.0010(8) -0.0041(8)
O6 0.0126(7) 0.0166(7) 0.0264(7) -0.0003(6) 0.0055(6) -0.0007(6)
C12 0.0084(8) 0.0169(9) 0.0123(8) -0.0019(7) -0.0020(7) 0.0018(7)
C10 0.0107(9) 0.0155(9) 0.0123(8) 0.0013(7) 0.0008(7) 0.0010(7)
C11 0.0137(9) 0.0124(9) 0.0149(8) -0.0033(7) 0.0016(7) 0.0002(7)
C9 0.0112(9) 0.0141(10) 0.0204(9) -0.0024(8) 0.0012(7) -0.0026(7)

loop_
_atom_type_symbol
_atom_type_description
_atom_type_scat_dispersion_real
_atom_type_scat_dispersion_imag
_atom_type_scat_source
C C 0.0033 0.0016 'International Tables Vol C Tables 4.2.6.8 and 6.1.1.4'
H H 0.0000 0.0000 'International Tables Vol C Tables 4.2.6.8 and 6.1.1.4'
N N 0.0061 0.0033 'International Tables Vol C Tables 4.2.6.8 and 6.1.1.4'
O O 0.0106 0.0060 'International Tables Vol C Tables 4.2.6.8 and 6.1.1.4'
Eu Eu -0.1578 3.6682 'International Tables Vol C Tables 4.2.6.8 and 6.1.1.4'

loop_
_geom_angle_atom_site_label_1
_geom_angle_atom_site_label_2
_geom_angle_atom_site_label_3
_geom_angle
_geom_angle_site_symmetry_1
_geom_angle_site_symmetry_3
O2 Eu1 O3 93.56(5) 3_656 .
O2 Eu1 O4 150.73(5) 3_656 4_565
O3 Eu1 O4 83.84(5) . 4_565
O2 Eu1 O6 76.54(5) 3_656 1_455
O3 Eu1 O6 73.14(5) . 1_455
O4 Eu1 O6 129.47(5) 4_565 1_455
O2 Eu1 O5 77.35(5) 3_656 3_756
O3 Eu1 O5 140.71(5) . 3_756
O4 Eu1 O5 86.28(5) 4_565 3_756
O6 Eu1 O5 138.11(5) 1_455 3_756
O2 Eu1 O1 126.55(5) 3_656 .
O3 Eu1 O1 125.25(5) . .
O4 Eu1 O1 76.36(5) 4_565 .
O6 Eu1 O1 81.35(5) 1_455 .
O5 Eu1 O1 88.65(5) 3_756 .
O2 Eu1 N1 84.09(5) 3_656 .
O3 Eu1 N1 64.40(5) . .
O4 Eu1 N1 68.45(5) 4_565 .
O6 Eu1 N1 131.76(5) 1_455 .
O5 Eu1 N1 76.59(5) 3_756 .
O1 Eu1 N1 142.42(5) . .
O2 Eu1 O2 75.74(5) 3_656 .
O3 Eu1 O2 144.45(4) . .
O4 Eu1 O2 121.56(5) 4_565 .
O6 Eu1 O2 71.41(5) 1_455 .
O5 Eu1 O2 70.76(4) 3_756 .
O1 Eu1 O2 51.09(4) . .
N1 Eu1 O2 144.54(5) . .
O2 Eu1 Eu1 41.13(3) 3_656 3_656
O3 Eu1 Eu1 126.06(4) . 3_656
O4 Eu1 Eu1 150.05(4) 4_565 3_656
O6 Eu1 Eu1 69.34(4) 1_455 3_656
O5 Eu1 Eu1 69.39(3) 3_756 3_656
O1 Eu1 Eu1 85.57(3) . 3_656
N1 Eu1 Eu1 119.50(4) . 3_656
O2 Eu1 Eu1 34.61(3) . 3_656
C12 O5 Eu1 136.07(12) . 3_756
C1 O2 Eu1 167.09(13) . 3_656
C1 O2 Eu1 88.48(11) . .
Eu1 O2 Eu1 104.26(5) 3_656 .
C1 O1 Eu1 99.86(12) . .
C6 O3 Eu1 125.94(12) . .
C6 O4 Eu1 142.49(13) . 4_566
C4 C3 C5 118.85(18) . .
C4 C3 C2 120.23(19) . .
C5 C3 C2 120.88(19) . .
C1 C2 C3 113.49(16) . .
C1 C2 H2A 108.9 . .
C3 C2 H2A 108.9 . .
C1 C2 H2B 108.9 . .
C3 C2 H2B 108.9 . .
H2A C2 H2B 107.7 . .
O3 C6 O4 125.75(18) . .
O3 C6 C7 116.75(17) . .
O4 C6 C7 117.50(17) . .
N1 C7 C8 122.94(17) . .
N1 C7 C6 113.97(16) . .
C8 C7 C6 123.07(17) . .
O1 C1 O2 120.13(18) . .
O1 C1 C2 120.96(18) . .
O2 C1 C2 118.86(18) . .
C5 C4 C3 120.59(19) 3 .
C5 C4 H4 119.7 3 .
C3 C4 H4 119.7 . .
C11 N1 C7 117.60(16) . .
C11 N1 Eu1 124.06(12) . .
C7 N1 Eu1 113.02(12) . .
C7 C8 C9 118.77(18) . .
C7 C8 H8 120.6 . .
C9 C8 H8 120.6 . .
C4 C5 C3 120.55(19) 3 .
C4 C5 H5 119.7 3 .
C3 C5 H5 119.7 . .
C12 O6 Eu1 136.62(13) . 1_655
O6 C12 O5 126.73(18) . .
O6 C12 C10 115.98(17) . .
O5 C12 C10 117.27(17) . .
C9 C10 C11 118.54(18) . .
C9 C10 C12 122.36(17) . .
C11 C10 C12 119.01(17) . .
N1 C11 C10 123.23(18) . .
N1 C11 H11 118.4 . .
C10 C11 H11 118.4 . .
C10 C9 C8 118.37(18) . .
C10 C9 H9 120.8 . .
C8 C9 H9 120.8 . .

loop_
_geom_bond_atom_site_label_1
_geom_bond_atom_site_label_2
_geom_bond_distance
_geom_bond_site_symmetry_2
Eu1 O2 2.2798(13) 3_656
Eu1 O3 2.3321(14) .
Eu1 O4 2.3375(14) 4_565
Eu1 O6 2.3405(14) 1_455
Eu1 O5 2.3574(13) 3_756
Eu1 O1 2.4140(15) .
Eu1 N1 2.5991(16) .
Eu1 O2 2.6399(14) .
Eu1 Eu1 3.8898(2) 3_656
O5 C12 1.264(2) .
O5 Eu1 2.3574(13) 3_756
O2 C1 1.277(2) .
O2 Eu1 2.2798(13) 3_656
O1 C1 1.249(2) .
O3 C6 1.257(2) .
O4 C6 1.259(2) .
O4 Eu1 2.3375(14) 4_566
C3 C4 1.388(3) .
C3 C5 1.390(3) .
C3 C2 1.520(3) .
C2 C1 1.509(3) .
C2 H2A 0.9700 .
C2 H2B 0.9700 .
C6 C7 1.511(3) .
C7 N1 1.343(2) .
C7 C8 1.387(3) .
C4 C5 1.387(3) 3
C4 H4 0.9300 .
N1 C11 1.336(2) .
C8 C9 1.394(3) .
C8 H8 0.9300 .
C5 C4 1.387(3) 3
C5 H5 0.9300 .
O6 C12 1.255(2) .
O6 Eu1 2.3405(14) 1_655
C12 C10 1.511(3) .
C10 C9 1.388(3) .
C10 C11 1.392(3) .
C11 H11 0.9300 .
C9 H9 0.9300 .

loop_
_geom_torsion_atom_site_label_1
_geom_torsion_atom_site_label_2
_geom_torsion_atom_site_label_3
_geom_torsion_atom_site_label_4
_geom_torsion
_geom_torsion_site_symmetry_1
_geom_torsion_site_symmetry_4
O2 Eu1 O2 C1 177.89(13) 3_656 .
O3 Eu1 O2 C1 102.09(12) . .
O4 Eu1 O2 C1 -27.93(12) 4_565 .
O6 Eu1 O2 C1 97.56(11) 1_455 .
O5 Eu1 O2 C1 -100.77(11) 3_756 .
O1 Eu1 O2 C1 3.69(10) . .
N1 Eu1 O2 C1 -124.80(12) . .
Eu1 Eu1 O2 C1 177.89(13) 3_656 .
O2 Eu1 O2 Eu1 0.0 3_656 3_656
O3 Eu1 O2 Eu1 -75.80(9) . 3_656
O4 Eu1 O2 Eu1 154.18(5) 4_565 3_656
O6 Eu1 O2 Eu1 -80.33(6) 1_455 3_656
O5 Eu1 O2 Eu1 81.34(5) 3_756 3_656
O1 Eu1 O2 Eu1 -174.20(8) . 3_656
N1 Eu1 O2 Eu1 57.32(9) . 3_656
O2 Eu1 O1 C1 -10.84(15) 3_656 .
O3 Eu1 O1 C1 -139.06(12) . .
O4 Eu1 O1 C1 148.80(13) 4_565 .
O6 Eu1 O1 C1 -76.88(12) 1_455 .
O5 Eu1 O1 C1 62.30(12) 3_756 .
N1 Eu1 O1 C1 128.03(12) . .
O2 Eu1 O1 C1 -3.83(11) . .
Eu1 Eu1 O1 C1 -7.13(12) 3_656 .
O2 Eu1 O3 C6 97.75(16) 3_656 .
O4 Eu1 O3 C6 -52.98(16) 4_565 .
O6 Eu1 O3 C6 172.53(17) 1_455 .
O5 Eu1 O3 C6 23.4(2) 3_756 .
O1 Eu1 O3 C6 -121.47(16) . .
N1 Eu1 O3 C6 16.05(15) . .
O2 Eu1 O3 C6 168.04(14) . .
Eu1 Eu1 O3 C6 125.11(15) 3_656 .
C4 C3 C2 C1 -139.4(2) . .
C5 C3 C2 C1 42.8(3) . .
Eu1 O3 C6 O4 170.36(14) . .
Eu1 O3 C6 C7 -9.2(2) . .
Eu1 O4 C6 O3 10.7(4) 4_566 .
Eu1 O4 C6 C7 -169.68(14) 4_566 .
O3 C6 C7 N1 -12.7(3) . .
O4 C6 C7 N1 167.65(17) . .
O3 C6 C7 C8 165.68(19) . .
O4 C6 C7 C8 -14.0(3) . .
Eu1 O1 C1 O2 7.1(2) . .
Eu1 O1 C1 C2 -170.23(15) . .
Eu1 O2 C1 O1 164.4(5) 3_656 .
Eu1 O2 C1 O1 -6.43(18) . .
Eu1 O2 C1 C2 -18.2(7) 3_656 .
Eu1 O2 C1 C2 170.99(16) . .
C3 C2 C1 O1 -109.7(2) . .
C3 C2 C1 O2 72.9(2) . .
C5 C3 C4 C5 0.2(3) . 3
C2 C3 C4 C5 -177.59(19) . 3
C8 C7 N1 C11 1.6(3) . .
C6 C7 N1 C11 179.98(16) . .
C8 C7 N1 Eu1 -153.77(15) . .
C6 C7 N1 Eu1 24.63(19) . .
O2 Eu1 N1 C11 88.73(15) 3_656 .
O3 Eu1 N1 C11 -174.44(16) . .
O4 Eu1 N1 C11 -80.93(15) 4_565 .
O6 Eu1 N1 C11 154.76(13) 1_455 .
O5 Eu1 N1 C11 10.36(14) 3_756 .
O1 Eu1 N1 C11 -59.18(18) . .
O2 Eu1 N1 C11 33.64(19) . .
Eu1 Eu1 N1 C11 66.95(15) 3_656 .
O2 Eu1 N1 C7 -117.77(13) 3_656 .
O3 Eu1 N1 C7 -20.94(12) . .
O4 Eu1 N1 C7 72.58(13) 4_565 .
O6 Eu1 N1 C7 -51.74(15) 1_455 .
O5 Eu1 N1 C7 163.86(13) 3_756 .
O1 Eu1 N1 C7 94.32(14) . .
O2 Eu1 N1 C7 -172.86(11) . .
Eu1 Eu1 N1 C7 -139.54(11) 3_656 .
N1 C7 C8 C9 4.9(3) . .
C6 C7 C8 C9 -173.41(17) . .
C4 C3 C5 C4 -0.2(3) . 3
C2 C3 C5 C4 177.57(19) . 3
Eu1 O6 C12 O5 -14.0(3) 1_655 .
Eu1 O6 C12 C10 167.73(12) 1_655 .
Eu1 O5 C12 O6 -3.4(3) 3_756 .
Eu1 O5 C12 C10 174.90(11) 3_756 .
O6 C12 C10 C9 -27.9(3) . .
O5 C12 C10 C9 153.61(18) . .
O6 C12 C10 C11 148.56(18) . .
O5 C12 C10 C11 -29.9(3) . .
C7 N1 C11 C10 -7.1(3) . .
Eu1 N1 C11 C10 145.30(15) . .
C9 C10 C11 N1 6.0(3) . .
C12 C10 C11 N1 -170.68(17) . .
C11 C10 C9 C8 0.8(3) . .
C12 C10 C9 C8 177.30(17) . .
C7 C8 C9 C10 -5.8(3) . .
